data_7212301
loop_
_publ_author_name
'Krishnaswamy, Shobhana'
'Gonnade, Rajesh G.'
'Shashidhar, Mysore S.'
'Bhadbhade, Mohan M.'

_publ_section_title
;
 Helical self-assembly of molecules in pseudopolymorphs of racemic
 2,6-di-O-(4-halobenzoyl)-myo-inositol 1,3,5-orthoformates: clues for the
 construction of molecular assemblies for intermolecular acyl transfer
 reaction
;
_journal_issue 12
_journal_name_full CrystEngComm
_journal_page_first 4184
_journal_paper_doi 10.1039/b924482d
_journal_volume 12
_journal_year 2010
_chemical_formula_moiety 'C21 H16 Cl2 O8, C2 H6 O S'
_chemical_formula_sum 'C23 H22 Cl2 O9 S'
_chemical_formula_weight 545.37
_chemical_name_common
;
2,6-di-O-p-chlorobenzoyl-myo-inositol 1,3,5-orthoformate
dimethyl sulphoxide solvate
;
_chemical_name_systematic
;
2,6-di-O-p-chlorobenzoyl-myo-inositol 1,3,5-orthoformate
dimethyl sulphoxide solvate
;
_space_group_IT_number 14
_symmetry_cell_setting monoclinic
_symmetry_space_group_name_Hall '-P 2yn'
_symmetry_space_group_name_H-M 'P 1 21/n 1'
_atom_sites_solution_hydrogens geom
_atom_sites_solution_primary direct
_atom_sites_solution_secondary difmap
_audit_creation_method SHELXL-97
_cell_angle_alpha 90.00
_cell_angle_beta 102.585(2)
_cell_angle_gamma 90.00
_cell_formula_units_Z 4
_cell_length_a 12.9731(13)
_cell_length_b 10.2342(11)
_cell_length_c 18.0469(19)
_cell_measurement_reflns_used 5048
_cell_measurement_temperature 133(2)
_cell_measurement_theta_max 28.04
_cell_measurement_theta_min 2.18
_cell_volume 2338.5(4)
_computing_cell_refinement 'BRUKER SAINT'
_computing_data_collection 'BRUKER SMART'
_computing_data_reduction 'BRUKER SAINT'
_computing_molecular_graphics 'SHELXTL, Ortep32, mercury 2.1'
_computing_publication_material 'SHELXTL, Platon'
_computing_structure_refinement 'SHELXL-97 (Sheldrick, 1997)'
_computing_structure_solution 'SHELXS-97 (Sheldrick, 1990)'
_diffrn_ambient_temperature 133(2)
_diffrn_measured_fraction_theta_full 0.998
_diffrn_measured_fraction_theta_max 0.998
_diffrn_measurement_device 'Bruker Smart APEX'
_diffrn_measurement_device_type 'CCD Area Detector'
_diffrn_measurement_method 'Phi and Omega Scan'
_diffrn_radiation_monochromator graphite
_diffrn_radiation_source 'fine-focus sealed tube'
_diffrn_radiation_type MoK\a
_diffrn_radiation_wavelength 0.71073
_diffrn_reflns_av_R_equivalents 0.0224
_diffrn_reflns_av_sigmaI/netI 0.0268
_diffrn_reflns_limit_h_max 12
_diffrn_reflns_limit_h_min -15
_diffrn_reflns_limit_k_max 11
_diffrn_reflns_limit_k_min -12
_diffrn_reflns_limit_l_max 21
_diffrn_reflns_limit_l_min -21
_diffrn_reflns_number 11333
_diffrn_reflns_theta_full 25.00
_diffrn_reflns_theta_max 25.00
_diffrn_reflns_theta_min 1.76
_exptl_absorpt_coefficient_mu 0.421
_exptl_absorpt_correction_T_max 0.9564
_exptl_absorpt_correction_T_min 0.8956
_exptl_absorpt_correction_type multi-scan
_exptl_absorpt_process_details 'bruker sadabs'
_exptl_crystal_colour colorless
_exptl_crystal_density_diffrn 1.549
_exptl_crystal_density_method 'not measured'
_exptl_crystal_description plate
_exptl_crystal_F_000 1128
_exptl_crystal_size_max 0.27
_exptl_crystal_size_mid 0.22
_exptl_crystal_size_min 0.11
_refine_diff_density_max 0.655
_refine_diff_density_min -0.307
_refine_diff_density_rms 0.064
_refine_ls_extinction_method none
_refine_ls_goodness_of_fit_ref 1.148
_refine_ls_hydrogen_treatment mixed
_refine_ls_matrix_type full
_refine_ls_number_parameters 382
_refine_ls_number_reflns 4119
_refine_ls_number_restraints 1
_refine_ls_restrained_S_all 1.148
_refine_ls_R_factor_all 0.0565
_refine_ls_R_factor_gt 0.0509
_refine_ls_shift/su_max 0.000
_refine_ls_shift/su_mean 0.000
_refine_ls_structure_factor_coef Fsqd
_refine_ls_weighting_details 'calc w=1/[\s^2^(Fo^2^)+(0.0454P)^2^+2.9360P] where P=(Fo^2^+2Fc^2^)/3'
_refine_ls_weighting_scheme calc
_refine_ls_wR_factor_gt 0.1139
_refine_ls_wR_factor_ref 0.1169
_reflns_number_gt 3752
_reflns_number_total 4119
_reflns_threshold_expression >2sigma(I)
_cod_data_source_file b924482d.txt
_cod_data_source_block 3G
_cod_original_sg_symbol_H-M 'P(2) 1/n'
_cod_database_code 7212301

loop_
_symmetry_equiv_pos_as_xyz
'x, y, z'
'-x+1/2, y+1/2, -z+1/2'
'-x, -y, -z'
'x-1/2, -y-1/2, z-1/2'

loop_
_atom_site_label
_atom_site_type_symbol
_atom_site_fract_x
_atom_site_fract_y
_atom_site_fract_z
_atom_site_U_iso_or_equiv
_atom_site_adp_type
_atom_site_occupancy
_atom_site_symmetry_multiplicity
_atom_site_calc_flag
_atom_site_refinement_flags
Cl1 Cl 0.04052(6) 1.19704(7) -0.20521(4) 0.0313(2) Uani 1 1 d .
Cl2 Cl -0.10712(6) 0.71609(8) 0.50661(4) 0.0376(2) Uani 1 1 d .
O1 O 0.13678(14) 0.44118(18) 0.03442(10) 0.0221(4) Uani 1 1 d .
O2 O 0.14013(14) 0.71930(17) 0.05019(10) 0.0195(4) Uani 1 1 d .
O3 O 0.30620(14) 0.52438(18) 0.07133(10) 0.0237(4) Uani 1 1 d .
O4 O 0.28765(16) 0.58391(19) 0.26561(10) 0.0262(4) Uani 1 1 d D
O5 O 0.26414(15) 0.32593(17) 0.12006(10) 0.0235(4) Uani 1 1 d .
O6 O 0.08068(15) 0.47876(18) 0.22249(10) 0.0250(4) Uani 1 1 d .
O7 O 0.19975(16) 0.88690(18) 0.12751(10) 0.0269(5) Uani 1 1 d .
O8 O 0.00602(19) 0.2927(2) 0.25124(13) 0.0392(6) Uani 1 1 d .
C1 C 0.1007(2) 0.5084(3) 0.09421(15) 0.0205(6) Uani 1 1 d .
C2 C 0.1647(2) 0.6324(3) 0.11509(14) 0.0194(6) Uani 1 1 d .
C3 C 0.2812(2) 0.5966(3) 0.13347(15) 0.0213(6) Uani 1 1 d .
C4 C 0.3058(2) 0.5101(3) 0.20356(15) 0.0229(6) Uani 1 1 d .
C5 C 0.2367(2) 0.3875(3) 0.18566(15) 0.0223(6) Uani 1 1 d .
C6 C 0.1189(2) 0.4157(3) 0.16220(15) 0.0221(6) Uani 1 1 d .
C7 C 0.2451(2) 0.4103(3) 0.05720(15) 0.0224(6) Uani 1 1 d .
C8 C 0.1610(2) 0.8464(3) 0.06445(14) 0.0197(6) Uani 1 1 d .
C9 C 0.13126(19) 0.9297(3) -0.00391(14) 0.0188(5) Uani 1 1 d .
C10 C 0.1378(2) 1.0648(3) 0.00543(15) 0.0213(6) Uani 1 1 d .
C11 C 0.1095(2) 1.1466(3) -0.05622(16) 0.0231(6) Uani 1 1 d .
C12 C 0.0757(2) 1.0924(3) -0.12762(15) 0.0225(6) Uani 1 1 d .
C13 C 0.0687(2) 0.9585(3) -0.13849(16) 0.0248(6) Uani 1 1 d .
C14 C 0.0965(2) 0.8772(3) -0.07622(15) 0.0222(6) Uani 1 1 d .
C15 C 0.0266(2) 0.4064(3) 0.26345(15) 0.0227(6) Uani 1 1 d .
C16 C -0.0045(2) 0.4854(3) 0.32385(15) 0.0220(6) Uani 1 1 d .
C17 C -0.0895(2) 0.4431(3) 0.35303(17) 0.0277(6) Uani 1 1 d .
C18 C -0.1214(2) 0.5140(3) 0.40910(16) 0.0286(7) Uani 1 1 d .
C19 C -0.0666(2) 0.6250(3) 0.43642(15) 0.0256(6) Uani 1 1 d .
C20 C 0.0197(2) 0.6672(3) 0.41004(16) 0.0276(6) Uani 1 1 d .
C21 C 0.0506(2) 0.5974(3) 0.35287(15) 0.0239(6) Uani 1 1 d .
C22 C 0.5738(3) 0.5194(4) 0.1251(3) 0.0637(12) Uani 1 1 d .
H22A H 0.5210 0.5856 0.1298 0.095 Uiso 1 1 calc R
H22B H 0.5641 0.4421 0.1549 0.095 Uiso 1 1 calc R
H22C H 0.5654 0.4949 0.0716 0.095 Uiso 1 1 calc R
H1 H 0.029(2) 0.526(3) 0.0744(14) 0.014(7) Uiso 1 1 d .
H2 H 0.146(2) 0.671(3) 0.1548(16) 0.021(7) Uiso 1 1 d .
H3 H 0.324(2) 0.674(3) 0.1390(15) 0.018(7) Uiso 1 1 d .
H4 H 0.379(2) 0.481(3) 0.2121(15) 0.019(7) Uiso 1 1 d .
H5 H 0.251(2) 0.327(3) 0.2239(16) 0.023(7) Uiso 1 1 d .
H6 H 0.082(2) 0.340(3) 0.1464(15) 0.017(7) Uiso 1 1 d .
H7 H 0.264(2) 0.370(3) 0.0173(16) 0.017(7) Uiso 1 1 d .
H10 H 0.159(2) 1.098(3) 0.0515(16) 0.018(7) Uiso 1 1 d .
H11 H 0.111(2) 1.233(3) -0.0505(17) 0.026(8) Uiso 1 1 d .
H13 H 0.048(2) 0.925(3) -0.1846(17) 0.022(7) Uiso 1 1 d .
H14 H 0.092(2) 0.783(3) -0.0821(16) 0.022(7) Uiso 1 1 d .
H17 H -0.124(2) 0.367(3) 0.3362(16) 0.025(8) Uiso 1 1 d .
H18 H -0.174(2) 0.484(3) 0.4279(16) 0.025(8) Uiso 1 1 d .
H20 H 0.052(2) 0.742(3) 0.4297(17) 0.027(8) Uiso 1 1 d .
H21 H 0.105(2) 0.624(3) 0.3352(15) 0.016(7) Uiso 1 1 d .
C23 C 0.7754(3) 0.4468(5) 0.1396(2) 0.0654(12) Uani 1 1 d .
H23A H 0.7515 0.4216 0.0862 0.098 Uiso 1 1 calc R
H23B H 0.7651 0.3736 0.1722 0.098 Uiso 1 1 calc R
H23C H 0.8504 0.4699 0.1496 0.098 Uiso 1 1 calc R
O9 O 0.7136(2) 0.6863(2) 0.10271(15) 0.0510(7) Uani 1 1 d .
S1 S 0.70124(7) 0.58356(10) 0.15905(5) 0.0451(2) Uani 1 1 d .
H4A H 0.299(3) 0.533(3) 0.3023(15) 0.046(11) Uiso 1 1 d D

loop_
_atom_site_aniso_label
_atom_site_aniso_U_11
_atom_site_aniso_U_22
_atom_site_aniso_U_33
_atom_site_aniso_U_23
_atom_site_aniso_U_13
_atom_site_aniso_U_12
Cl1 0.0421(4) 0.0221(4) 0.0246(4) 0.0076(3) -0.0040(3) -0.0007(3)
Cl2 0.0374(4) 0.0471(5) 0.0327(4) -0.0136(4) 0.0173(3) -0.0009(3)
O1 0.0255(10) 0.0221(10) 0.0180(9) -0.0055(8) 0.0035(7) 0.0013(8)
O2 0.0269(10) 0.0140(9) 0.0165(9) 0.0018(7) 0.0026(7) 0.0018(7)
O3 0.0233(10) 0.0249(10) 0.0239(10) -0.0017(8) 0.0074(8) -0.0011(8)
O4 0.0387(12) 0.0215(10) 0.0163(10) 0.0008(8) 0.0010(8) 0.0010(9)
O5 0.0324(11) 0.0171(9) 0.0222(10) -0.0005(8) 0.0083(8) 0.0063(8)
O6 0.0372(11) 0.0187(10) 0.0234(10) -0.0024(8) 0.0158(8) -0.0028(8)
O7 0.0427(12) 0.0204(10) 0.0161(9) -0.0016(8) 0.0030(8) -0.0006(8)
O8 0.0577(15) 0.0213(12) 0.0474(13) -0.0086(10) 0.0309(11) -0.0105(10)
C1 0.0212(14) 0.0208(14) 0.0199(13) -0.0032(11) 0.0051(11) 0.0013(11)
C2 0.0274(14) 0.0155(13) 0.0153(13) 0.0028(11) 0.0046(11) 0.0032(11)
C3 0.0230(14) 0.0206(14) 0.0196(13) -0.0021(11) 0.0031(11) -0.0013(11)
C4 0.0246(15) 0.0205(14) 0.0212(13) -0.0002(11) -0.0001(11) 0.0031(11)
C5 0.0330(15) 0.0174(14) 0.0165(13) 0.0022(11) 0.0052(11) 0.0029(11)
C6 0.0287(15) 0.0180(14) 0.0215(13) -0.0033(11) 0.0098(11) -0.0045(12)
C7 0.0270(15) 0.0218(14) 0.0192(13) -0.0018(11) 0.0069(11) 0.0021(11)
C8 0.0206(13) 0.0182(13) 0.0214(14) -0.0008(11) 0.0070(11) 0.0043(10)
C9 0.0176(13) 0.0183(14) 0.0211(13) 0.0014(11) 0.0053(10) 0.0033(10)
C10 0.0238(14) 0.0196(14) 0.0198(14) -0.0052(11) 0.0031(11) -0.0015(11)
C11 0.0240(14) 0.0149(14) 0.0292(15) -0.0009(12) 0.0033(11) 0.0009(11)
C12 0.0228(14) 0.0202(14) 0.0224(13) 0.0035(11) 0.0003(11) 0.0002(11)
C13 0.0327(16) 0.0192(14) 0.0190(14) -0.0019(11) -0.0016(12) -0.0028(12)
C14 0.0272(15) 0.0129(14) 0.0246(14) -0.0011(11) 0.0014(11) 0.0007(11)
C15 0.0232(14) 0.0174(14) 0.0276(14) 0.0000(11) 0.0059(11) -0.0012(11)
C16 0.0255(14) 0.0212(14) 0.0202(13) 0.0041(11) 0.0069(11) 0.0010(11)
C17 0.0314(16) 0.0219(15) 0.0319(16) -0.0015(13) 0.0115(12) -0.0047(13)
C18 0.0270(16) 0.0326(17) 0.0298(15) 0.0034(13) 0.0140(13) -0.0019(13)
C19 0.0287(15) 0.0288(16) 0.0213(13) -0.0028(12) 0.0099(11) 0.0054(12)
C20 0.0291(15) 0.0272(16) 0.0269(15) -0.0061(13) 0.0069(12) -0.0057(13)
C21 0.0226(14) 0.0261(15) 0.0253(14) 0.0020(12) 0.0100(12) -0.0032(12)
C22 0.046(2) 0.058(3) 0.089(3) 0.024(2) 0.022(2) -0.0011(19)
C23 0.062(3) 0.072(3) 0.058(3) 0.003(2) 0.004(2) 0.032(2)
O9 0.0631(16) 0.0427(15) 0.0579(15) -0.0095(12) 0.0368(13) -0.0081(12)
S1 0.0468(5) 0.0564(6) 0.0339(4) -0.0069(4) 0.0126(4) 0.0056(4)

loop_
_atom_type_symbol
_atom_type_description
_atom_type_scat_dispersion_real
_atom_type_scat_dispersion_imag
_atom_type_scat_source
C C 0.0033 0.0016 'International Tables Vol C Tables 4.2.6.8 and 6.1.1.4'
H H 0.0000 0.0000 'International Tables Vol C Tables 4.2.6.8 and 6.1.1.4'
O O 0.0106 0.0060 'International Tables Vol C Tables 4.2.6.8 and 6.1.1.4'
Cl Cl 0.1484 0.1585 'International Tables Vol C Tables 4.2.6.8 and 6.1.1.4'
S S 0.1246 0.1234 'International Tables Vol C Tables 4.2.6.8 and 6.1.1.4'

loop_
_geom_angle_atom_site_label_1
_geom_angle_atom_site_label_2
_geom_angle_atom_site_label_3
_geom_angle
C7 O1 C1 110.72(19)
C8 O2 C2 116.09(19)
C7 O3 C3 110.8(2)
C4 O4 H4A 105(3)
C7 O5 C5 111.13(19)
C15 O6 C6 118.3(2)
O1 C1 C2 109.7(2)
O1 C1 C6 106.6(2)
C2 C1 C6 109.8(2)
O1 C1 H1 105.3(16)
C2 C1 H1 112.2(16)
C6 C1 H1 113.0(16)
O2 C2 C1 107.5(2)
O2 C2 C3 110.9(2)
C1 C2 C3 108.4(2)
O2 C2 H2 109.2(18)
C1 C2 H2 109.8(18)
C3 C2 H2 111.0(18)
O3 C3 C4 107.9(2)
O3 C3 C2 109.7(2)
C4 C3 C2 109.9(2)
O3 C3 H3 106.4(16)
C4 C3 H3 112.5(16)
C2 C3 H3 110.3(16)
O4 C4 C3 107.9(2)
O4 C4 C5 114.4(2)
C3 C4 C5 107.1(2)
O4 C4 H4 111.4(16)
C3 C4 H4 109.4(16)
C5 C4 H4 106.6(16)
O5 C5 C6 105.4(2)
O5 C5 C4 106.9(2)
C6 C5 C4 114.1(2)
O5 C5 H5 106.1(18)
C6 C5 H5 111.3(18)
C4 C5 H5 112.4(18)
O6 C6 C5 111.4(2)
O6 C6 C1 108.1(2)
C5 C6 C1 108.1(2)
O6 C6 H6 111.4(17)
C5 C6 H6 110.7(17)
C1 C6 H6 107.0(17)
O3 C7 O5 111.8(2)
O3 C7 O1 110.7(2)
O5 C7 O1 111.2(2)
O3 C7 H7 106.5(17)
O5 C7 H7 109.5(18)
O1 C7 H7 106.8(17)
O7 C8 O2 122.4(2)
O7 C8 C9 124.4(2)
O2 C8 C9 113.2(2)
C14 C9 C10 119.7(2)
C14 C9 C8 122.1(2)
C10 C9 C8 118.2(2)
C11 C10 C9 120.5(3)
C11 C10 H10 119.8(18)
C9 C10 H10 119.7(18)
C10 C11 C12 118.9(3)
C10 C11 H11 121.0(19)
C12 C11 H11 120.0(19)
C11 C12 C13 121.8(3)
C11 C12 Cl1 118.4(2)
C13 C12 Cl1 119.8(2)
C14 C13 C12 118.9(3)
C14 C13 H13 120.2(19)
C12 C13 H13 120.9(19)
C13 C14 C9 120.2(2)
C13 C14 H14 120.7(17)
C9 C14 H14 119.0(17)
O8 C15 O6 123.5(3)
O8 C15 C16 125.2(3)
O6 C15 C16 111.2(2)
C17 C16 C21 119.9(3)
C17 C16 C15 118.3(2)
C21 C16 C15 121.7(2)
C18 C17 C16 120.2(3)
C18 C17 H17 119.1(19)
C16 C17 H17 120.7(19)
C19 C18 C17 118.9(3)
C19 C18 H18 122.2(19)
C17 C18 H18 119(2)
C18 C19 C20 122.1(3)
C18 C19 Cl2 119.2(2)
C20 C19 Cl2 118.7(2)
C19 C20 C21 119.0(3)
C19 C20 H20 118.2(19)
C21 C20 H20 122.8(19)
C20 C21 C16 119.8(3)
C20 C21 H21 119.8(18)
C16 C21 H21 120.3(18)
S1 C22 H22A 109.5
S1 C22 H22B 109.5
H22A C22 H22B 109.5
S1 C22 H22C 109.5
H22A C22 H22C 109.5
H22B C22 H22C 109.5
S1 C23 H23A 109.5
S1 C23 H23B 109.5
H23A C23 H23B 109.5
S1 C23 H23C 109.5
H23A C23 H23C 109.5
H23B C23 H23C 109.5
O9 S1 C22 104.90(18)
O9 S1 C23 106.05(18)
C22 S1 C23 98.4(2)

loop_
_geom_bond_atom_site_label_1
_geom_bond_atom_site_label_2
_geom_bond_distance
Cl1 C12 1.743(3)
Cl2 C19 1.744(3)
O1 C7 1.411(3)
O1 C1 1.441(3)
O2 C8 1.342(3)
O2 C2 1.449(3)
O3 C7 1.403(3)
O3 C3 1.438(3)
O4 C4 1.413(3)
O4 H4A 0.831(18)
O5 C7 1.404(3)
O5 C5 1.453(3)
O6 C15 1.346(3)
O6 C6 1.442(3)
O7 C8 1.212(3)
O8 C15 1.203(3)
C1 C2 1.518(4)
C1 C6 1.528(4)
C1 H1 0.94(3)
C2 C3 1.520(4)
C2 H2 0.89(3)
C3 C4 1.520(4)
C3 H3 0.96(3)
C4 C5 1.534(4)
C4 H4 0.98(3)
C5 C6 1.522(4)
C5 H5 0.91(3)
C6 H6 0.92(3)
C7 H7 0.90(3)
C8 C9 1.480(4)
C9 C14 1.392(4)
C9 C10 1.394(4)
C10 C11 1.376(4)
C10 H10 0.89(3)
C11 C12 1.384(4)
C11 H11 0.89(3)
C12 C13 1.384(4)
C13 C14 1.382(4)
C13 H13 0.89(3)
C14 H14 0.97(3)
C15 C16 1.482(4)
C16 C17 1.391(4)
C16 C21 1.392(4)
C17 C18 1.380(4)
C17 H17 0.91(3)
C18 C19 1.373(4)
C18 H18 0.88(3)
C19 C20 1.378(4)
C20 C21 1.384(4)
C20 H20 0.91(3)
C21 H21 0.88(3)
C22 S1 1.760(4)
C22 H22A 0.9800
C22 H22B 0.9800
C22 H22C 0.9800
C23 S1 1.776(4)
C23 H23A 0.9800
C23 H23B 0.9800
C23 H23C 0.9800
O9 S1 1.495(3)

loop_
_geom_hbond_atom_site_label_D
_geom_hbond_atom_site_label_H
_geom_hbond_atom_site_label_A
_geom_hbond_distance_DH
_geom_hbond_distance_HA
_geom_hbond_distance_DA
_geom_hbond_angle_DHA
_geom_hbond_site_symmetry_A
O4 H4A O7 0.831(18) 1.96(2) 2.770(3) 166(4) 2_545
C11 H11 O1 0.89(3) 2.60(3) 3.411(3) 151(2) 1_565
C1 H1 O1 0.94(3) 2.60(3) 3.469(3) 154(2) 3_565
C17 H17 O9 0.91(3) 2.56(3) 3.270(4) 135(2) 2_545
C13 H13 O8 0.89(3) 2.56(3) 3.291(3) 141(2) 3_565
C5 H5 O4 0.91(3) 2.55(3) 3.263(3) 135(2) 2_545
C7 H7 O9 0.90(3) 2.32(3) 3.204(4) 165(2) 3_665

loop_
_geom_torsion_atom_site_label_1
_geom_torsion_atom_site_label_2
_geom_torsion_atom_site_label_3
_geom_torsion_atom_site_label_4
_geom_torsion
C7 O1 C1 C2 58.6(3)
C7 O1 C1 C6 -60.3(3)
C8 O2 C2 C1 159.5(2)
C8 O2 C2 C3 -82.1(3)
O1 C1 C2 O2 66.2(3)
C6 C1 C2 O2 -177.0(2)
O1 C1 C2 C3 -53.8(3)
C6 C1 C2 C3 63.1(3)
C7 O3 C3 C4 60.8(3)
C7 O3 C3 C2 -59.0(3)
O2 C2 C3 O3 -63.8(3)
C1 C2 C3 O3 54.0(3)
O2 C2 C3 C4 177.7(2)
C1 C2 C3 C4 -64.5(3)
O3 C3 C4 O4 176.3(2)
C2 C3 C4 O4 -64.1(3)
O3 C3 C4 C5 -60.1(3)
C2 C3 C4 C5 59.5(3)
C7 O5 C5 C6 61.7(3)
C7 O5 C5 C4 -60.1(3)
O4 C4 C5 O5 178.8(2)
C3 C4 C5 O5 59.4(3)
O4 C4 C5 C6 62.7(3)
C3 C4 C5 C6 -56.7(3)
C15 O6 C6 C5 -102.8(3)
C15 O6 C6 C1 138.6(2)
O5 C5 C6 O6 -179.49(19)
C4 C5 C6 O6 -62.5(3)
O5 C5 C6 C1 -60.9(3)
C4 C5 C6 C1 56.0(3)
O1 C1 C6 O6 -178.4(2)
C2 C1 C6 O6 62.9(3)
O1 C1 C6 C5 61.0(3)
C2 C1 C6 C5 -57.7(3)
C3 O3 C7 O5 -61.3(3)
C3 O3 C7 O1 63.3(3)
C5 O5 C7 O3 61.4(3)
C5 O5 C7 O1 -62.9(3)
C1 O1 C7 O3 -63.1(3)
C1 O1 C7 O5 61.9(3)
C2 O2 C8 O7 1.1(4)
C2 O2 C8 C9 -178.4(2)
O7 C8 C9 C14 173.7(3)
O2 C8 C9 C14 -6.8(4)
O7 C8 C9 C10 -6.9(4)
O2 C8 C9 C10 172.6(2)
C14 C9 C10 C11 0.4(4)
C8 C9 C10 C11 -179.0(2)
C9 C10 C11 C12 -0.7(4)
C10 C11 C12 C13 0.6(4)
C10 C11 C12 Cl1 -179.8(2)
C11 C12 C13 C14 -0.1(4)
Cl1 C12 C13 C14 -179.7(2)
C12 C13 C14 C9 -0.2(4)
C10 C9 C14 C13 0.1(4)
C8 C9 C14 C13 179.5(3)
C6 O6 C15 O8 -2.0(4)
C6 O6 C15 C16 178.7(2)
O8 C15 C16 C17 -21.8(4)
O6 C15 C16 C17 157.5(2)
O8 C15 C16 C21 156.5(3)
O6 C15 C16 C21 -24.1(4)
C21 C16 C17 C18 2.0(4)
C15 C16 C17 C18 -179.7(3)
C16 C17 C18 C19 -1.3(4)
C17 C18 C19 C20 -0.5(5)
C17 C18 C19 Cl2 179.4(2)
C18 C19 C20 C21 1.6(4)
Cl2 C19 C20 C21 -178.3(2)
C19 C20 C21 C16 -0.9(4)
C17 C16 C21 C20 -0.8(4)
C15 C16 C21 C20 -179.1(3)
